data_2236992
loop_
_publ_author_name
'Silambarasan, V.'
'Srinivasan, T.'
'Sivasakthikumaran, R.'
'Mohanakrishnan, A. K.'
'Velmurugan, D.'

_publ_section_title
;
 6-(4-Methoxyphenyl)naphtho[2,3-<i>b</i>][1]benzothiophene
;
_journal_coeditor_code PV2598
_journal_issue 12
_journal_name_full 'Acta Crystallographica Section E'
_journal_page_first o3408
_journal_page_last o3409
_journal_paper_doi 10.1107/S1600536812047137
_journal_volume 68
_journal_year 2012
_chemical_formula_iupac 'C23 H16 O S'
_chemical_formula_moiety 'C23 H16 O S'
_chemical_formula_sum 'C23 H16 O S'
_chemical_formula_weight 340.42
_chemical_name_systematic
;
6-(4-Methoxyphenyl)naphtho[2,3-<i>b</i>][1]benzothiophene
;
_space_group_IT_number 2
_symmetry_cell_setting triclinic
_symmetry_space_group_name_Hall '-P 1'
_symmetry_space_group_name_H-M 'P -1'
_atom_sites_solution_hydrogens geom
_atom_sites_solution_primary direct
_atom_sites_solution_secondary difmap
_audit_creation_method SHELXL-97
_cell_angle_alpha 95.759(3)
_cell_angle_beta 91.762(3)
_cell_angle_gamma 95.617(3)
_cell_formula_units_Z 4
_cell_length_a 6.2019(3)
_cell_length_b 11.2124(6)
_cell_length_c 24.4724(13)
_cell_measurement_reflns_used 8440
_cell_measurement_temperature 293(2)
_cell_measurement_theta_max 28.5
_cell_measurement_theta_min 0.8
_cell_volume 1683.63(15)
_computing_cell_refinement 'SAINT (Bruker, 2008)'
_computing_data_collection 'APEX2 (Bruker, 2008)'
_computing_data_reduction 'SAINT (Bruker, 2008)'
_computing_molecular_graphics 'ORTEP-3 (Farrugia, 2012)'
_computing_publication_material 'SHELXL97 (Sheldrick, 2008) and PLATON (Spek, 2009)'
_computing_structure_refinement 'SHELXL97 (Sheldrick, 2008)'
_computing_structure_solution 'SHELXS97 (Sheldrick, 2008)'
_diffrn_ambient_temperature 293(2)
_diffrn_measured_fraction_theta_full 0.988
_diffrn_measured_fraction_theta_max 0.988
_diffrn_measurement_device_type 'Bruker SMART APEXII area-detector diffractometer'
_diffrn_measurement_method '\w and \f scans'
_diffrn_radiation_monochromator graphite
_diffrn_radiation_source 'fine-focus sealed tube'
_diffrn_radiation_type MoK\a
_diffrn_radiation_wavelength 0.71073
_diffrn_reflns_av_R_equivalents 0.0412
_diffrn_reflns_av_sigmaI/netI 0.0387
_diffrn_reflns_limit_h_max 8
_diffrn_reflns_limit_h_min -8
_diffrn_reflns_limit_k_max 15
_diffrn_reflns_limit_k_min -14
_diffrn_reflns_limit_l_max 32
_diffrn_reflns_limit_l_min -32
_diffrn_reflns_number 30236
_diffrn_reflns_theta_full 28.50
_diffrn_reflns_theta_max 28.50
_diffrn_reflns_theta_min 0.84
_exptl_absorpt_coefficient_mu 0.199
_exptl_absorpt_correction_T_max 0.985
_exptl_absorpt_correction_T_min 0.981
_exptl_absorpt_correction_type multi-scan
_exptl_absorpt_process_details '(SADABS; Bruker, 2008)'
_exptl_crystal_colour Colourless
_exptl_crystal_density_diffrn 1.343
_exptl_crystal_density_method 'not measured'
_exptl_crystal_description Block
_exptl_crystal_F_000 712
_exptl_crystal_size_max 0.20
_exptl_crystal_size_mid 0.20
_exptl_crystal_size_min 0.20
_refine_diff_density_max 0.366
_refine_diff_density_min -0.276
_refine_ls_extinction_method none
_refine_ls_goodness_of_fit_ref 1.033
_refine_ls_hydrogen_treatment constr
_refine_ls_matrix_type full
_refine_ls_number_parameters 451
_refine_ls_number_reflns 8440
_refine_ls_number_restraints 0
_refine_ls_restrained_S_all 1.033
_refine_ls_R_factor_all 0.0694
_refine_ls_R_factor_gt 0.0458
_refine_ls_shift/su_max 0.001
_refine_ls_shift/su_mean 0.000
_refine_ls_structure_factor_coef Fsqd
_refine_ls_weighting_details 'calc w=1/[\s^2^(Fo^2^)+(0.0729P)^2^+0.2160P] where P=(Fo^2^+2Fc^2^)/3'
_refine_ls_weighting_scheme calc
_refine_ls_wR_factor_gt 0.1240
_refine_ls_wR_factor_ref 0.1396
_reflns_number_gt 6029
_reflns_number_total 8440
_reflns_threshold_expression >2sigma(I)
_cod_data_source_file pv2598.cif
_cod_data_source_block I
_cod_database_code 2236992
_cod_database_fobs_code 2236992

loop_
_symmetry_equiv_pos_as_xyz
'x, y, z'
'-x, -y, -z'

loop_
_atom_site_type_symbol
_atom_site_label
_atom_site_fract_x
_atom_site_fract_y
_atom_site_fract_z
_atom_site_U_iso_or_equiv
_atom_site_adp_type
_atom_site_calc_flag
_atom_site_refinement_flags
_atom_site_occupancy
_atom_site_symmetry_multiplicity
S S1 0.18748(7) 0.11396(4) 0.544498(16) 0.04374(13) Uani d . 1 1
S S1' 0.32902(7) 0.37462(4) 0.961647(16) 0.04379(13) Uani d . 1 1
O O1 0.4892(2) 0.28907(12) 0.32371(5) 0.0549(3) Uani d . 1 1
O O1' -0.0436(2) 0.23774(13) 1.18636(5) 0.0575(3) Uani d . 1 1
C C17 0.4236(2) 0.19074(14) 0.57740(6) 0.0373(3) Uani d . 1 1
C C8' -0.0574(2) 0.22460(14) 0.95470(6) 0.0366(3) Uani d . 1 1
C C18 0.2493(3) 0.09979(14) 0.65053(6) 0.0400(4) Uani d . 1 1
C C16' 0.1203(2) 0.27619(14) 0.87037(6) 0.0379(3) Uani d . 1 1
C C9 0.7591(2) 0.31808(14) 0.58557(7) 0.0403(4) Uani d . 1 1
C C5' -0.0552(2) 0.23189(14) 1.01597(6) 0.0365(3) Uani d . 1 1
C C17' 0.1090(2) 0.28311(14) 0.92850(6) 0.0363(3) Uani d . 1 1
C C8 0.5807(2) 0.25893(14) 0.55212(6) 0.0385(3) Uani d . 1 1
C C18' 0.3128(3) 0.34510(14) 0.85358(6) 0.0396(4) Uani d . 1 1
C C16 0.4363(2) 0.17469(14) 0.63429(6) 0.0391(3) Uani d . 1 1
C C19 0.1000(3) 0.06293(14) 0.60615(6) 0.0405(4) Uani d . 1 1
C C14' -0.2168(3) 0.14796(14) 0.86256(6) 0.0396(4) Uani d . 1 1
C C2 0.5044(3) 0.28681(15) 0.37968(7) 0.0409(4) Uani d . 1 1
C C15' -0.0416(3) 0.20851(15) 0.83843(6) 0.0416(4) Uani d . 1 1
H H15' -0.0352 0.2027 0.8003 0.050 Uiso calc R 1 1
C C15 0.6110(3) 0.22988(15) 0.66590(7) 0.0443(4) Uani d . 1 1
H H15 0.6216 0.2192 0.7031 0.053 Uiso calc R 1 1
C C4' 0.0925(3) 0.17389(16) 1.04479(6) 0.0449(4) Uani d . 1 1
H H4' 0.1928 0.1314 1.0256 0.054 Uiso calc R 1 1
C C5 0.5587(2) 0.27062(14) 0.49206(6) 0.0376(3) Uani d . 1 1
C C19' 0.4407(3) 0.40253(15) 0.89885(7) 0.0417(4) Uani d . 1 1
C C4 0.3946(3) 0.33000(17) 0.47121(7) 0.0495(4) Uani d . 1 1
H H4 0.3005 0.3652 0.4953 0.059 Uiso calc R 1 1
C C9' -0.2270(2) 0.15599(14) 0.92128(6) 0.0377(3) Uani d . 1 1
C C7 0.6709(3) 0.22705(16) 0.39932(7) 0.0467(4) Uani d . 1 1
H H7 0.7643 0.1920 0.3750 0.056 Uiso calc R 1 1
C C14 0.7746(3) 0.30247(15) 0.64273(7) 0.0426(4) Uani d . 1 1
C C20 -0.0950(3) -0.00424(15) 0.61356(7) 0.0482(4) Uani d . 1 1
H H20 -0.1941 -0.0273 0.5842 0.058 Uiso calc R 1 1
C C13 0.9558(3) 0.36222(18) 0.67486(8) 0.0549(5) Uani d . 1 1
H H13 0.9679 0.3520 0.7120 0.066 Uiso calc R 1 1
C C23' 0.3812(3) 0.35939(16) 0.80082(7) 0.0490(4) Uani d . 1 1
H H23' 0.2976 0.3228 0.7704 0.059 Uiso calc R 1 1
C C3' 0.0937(3) 0.17794(17) 1.10136(7) 0.0475(4) Uani d . 1 1
H H3' 0.1941 0.1386 1.1199 0.057 Uiso calc R 1 1
C C6 0.6984(3) 0.21946(16) 0.45486(7) 0.0459(4) Uani d . 1 1
H H6 0.8114 0.1798 0.4678 0.055 Uiso calc R 1 1
C C2' -0.0545(3) 0.24060(15) 1.13040(6) 0.0418(4) Uani d . 1 1
C C7' -0.2004(3) 0.30002(17) 1.10305(7) 0.0508(4) Uani d . 1 1
H H7' -0.2990 0.3433 1.1225 0.061 Uiso calc R 1 1
C C6' -0.1999(3) 0.29510(17) 1.04629(7) 0.0505(4) Uani d . 1 1
H H6' -0.2996 0.3354 1.0280 0.061 Uiso calc R 1 1
C C3 0.3662(3) 0.33868(17) 0.41563(7) 0.0496(4) Uani d . 1 1
H H3 0.2545 0.3793 0.4026 0.060 Uiso calc R 1 1
C C23 0.2027(3) 0.06416(16) 0.70203(7) 0.0496(4) Uani d . 1 1
H H23 0.3013 0.0861 0.7316 0.059 Uiso calc R 1 1
C C10 0.9248(3) 0.39496(16) 0.56390(8) 0.0479(4) Uani d . 1 1
H H10 0.9171 0.4069 0.5269 0.057 Uiso calc R 1 1
C C22 0.0102(3) -0.00373(17) 0.70930(8) 0.0565(5) Uani d . 1 1
H H22 -0.0203 -0.0280 0.7437 0.068 Uiso calc R 1 1
C C13' -0.3877(3) 0.07889(16) 0.83011(7) 0.0481(4) Uani d . 1 1
H H13' -0.3815 0.0722 0.7920 0.058 Uiso calc R 1 1
C C11' -0.5702(3) 0.03041(17) 0.91091(8) 0.0504(4) Uani d . 1 1
H H11' -0.6884 -0.0084 0.9267 0.060 Uiso calc R 1 1
C C12' -0.5596(3) 0.02260(17) 0.85331(7) 0.0520(4) Uani d . 1 1
H H12' -0.6705 -0.0212 0.8312 0.062 Uiso calc R 1 1
C C10' -0.4088(3) 0.09435(15) 0.94365(7) 0.0433(4) Uani d . 1 1
H H10' -0.4180 0.0977 0.9816 0.052 Uiso calc R 1 1
C C11 1.0943(3) 0.45122(17) 0.59649(9) 0.0580(5) Uani d . 1 1
H H11 1.1999 0.5017 0.5816 0.070 Uiso calc R 1 1
C C21 -0.1387(3) -0.03607(17) 0.66532(8) 0.0543(5) Uani d . 1 1
H H21 -0.2699 -0.0799 0.6710 0.065 Uiso calc R 1 1
C C20' 0.6349(3) 0.47103(17) 0.89157(8) 0.0534(4) Uani d . 1 1
H H20' 0.7200 0.5079 0.9217 0.064 Uiso calc R 1 1
C C21' 0.6986(3) 0.48325(18) 0.83907(8) 0.0613(5) Uani d . 1 1
H H21' 0.8278 0.5292 0.8337 0.074 Uiso calc R 1 1
C C12 1.1107(3) 0.43343(19) 0.65267(9) 0.0609(5) Uani d . 1 1
H H12 1.2284 0.4708 0.6745 0.073 Uiso calc R 1 1
C C1 0.3082(4) 0.3402(2) 0.30222(8) 0.0734(6) Uani d . 1 1
H H1A 0.3146 0.3370 0.2630 0.110 Uiso calc R 1 1
H H1B 0.3109 0.4226 0.3176 0.110 Uiso calc R 1 1
H H1C 0.1767 0.2957 0.3116 0.110 Uiso calc R 1 1
C C22' 0.5729(3) 0.42791(17) 0.79378(8) 0.0575(5) Uani d . 1 1
H H22' 0.6188 0.4373 0.7585 0.069 Uiso calc R 1 1
C C1' -0.2057(4) 0.2910(2) 1.21743(8) 0.0775(7) Uani d . 1 1
H H1D -0.1800 0.2827 1.2557 0.116 Uiso calc R 1 1
H H1E -0.3458 0.2513 1.2054 0.116 Uiso calc R 1 1
H H1F -0.2008 0.3749 1.2121 0.116 Uiso calc R 1 1

loop_
_atom_site_aniso_label
_atom_site_aniso_U_11
_atom_site_aniso_U_22
_atom_site_aniso_U_33
_atom_site_aniso_U_12
_atom_site_aniso_U_13
_atom_site_aniso_U_23
S1 0.0432(2) 0.0465(3) 0.0395(2) -0.00126(18) -0.00526(17) 0.00235(18)
S1' 0.0431(2) 0.0492(3) 0.0362(2) -0.00239(18) -0.00513(16) -0.00047(17)
O1 0.0586(8) 0.0671(9) 0.0408(7) 0.0062(6) 0.0047(5) 0.0143(6)
O1' 0.0621(8) 0.0789(9) 0.0316(6) 0.0090(7) 0.0024(5) 0.0037(6)
C17 0.0372(8) 0.0355(8) 0.0382(8) 0.0045(6) -0.0021(6) -0.0011(6)
C8' 0.0397(8) 0.0376(8) 0.0327(8) 0.0067(6) -0.0027(6) 0.0041(6)
C18 0.0427(8) 0.0362(8) 0.0401(9) 0.0034(7) 0.0015(7) -0.0002(7)
C16' 0.0409(8) 0.0374(8) 0.0352(8) 0.0036(7) -0.0021(6) 0.0048(6)
C9 0.0374(8) 0.0370(8) 0.0456(9) 0.0069(7) 0.0031(7) -0.0035(7)
C5' 0.0387(8) 0.0381(8) 0.0322(7) 0.0020(7) -0.0019(6) 0.0034(6)
C17' 0.0386(8) 0.0354(8) 0.0343(8) 0.0037(6) -0.0055(6) 0.0025(6)
C8 0.0390(8) 0.0360(8) 0.0399(8) 0.0070(7) 0.0018(6) -0.0015(6)
C18' 0.0424(8) 0.0377(8) 0.0383(8) 0.0026(7) -0.0006(6) 0.0043(7)
C16 0.0405(8) 0.0380(9) 0.0380(8) 0.0048(7) -0.0007(6) -0.0001(6)
C19 0.0445(9) 0.0352(8) 0.0411(9) 0.0059(7) 0.0004(7) -0.0013(7)
C14' 0.0418(8) 0.0401(9) 0.0362(8) 0.0027(7) -0.0050(6) 0.0038(7)
C2 0.0430(9) 0.0386(9) 0.0406(9) -0.0018(7) 0.0042(7) 0.0064(7)
C15' 0.0463(9) 0.0460(9) 0.0314(8) 0.0005(7) -0.0043(6) 0.0038(7)
C15 0.0469(9) 0.0473(10) 0.0373(8) 0.0038(7) -0.0034(7) 0.0002(7)
C4' 0.0432(9) 0.0561(10) 0.0381(9) 0.0164(8) 0.0033(7) 0.0070(7)
C5 0.0390(8) 0.0347(8) 0.0386(8) 0.0033(6) 0.0036(6) 0.0015(6)
C19' 0.0444(9) 0.0380(9) 0.0420(9) 0.0037(7) 0.0008(7) 0.0017(7)
C4 0.0477(10) 0.0571(11) 0.0468(10) 0.0209(8) 0.0104(7) 0.0035(8)
C9' 0.0391(8) 0.0374(8) 0.0365(8) 0.0046(7) -0.0023(6) 0.0045(6)
C7 0.0491(10) 0.0481(10) 0.0445(9) 0.0137(8) 0.0104(7) 0.0016(7)
C14 0.0372(8) 0.0418(9) 0.0470(9) 0.0044(7) -0.0011(7) -0.0044(7)
C20 0.0467(9) 0.0414(9) 0.0533(10) -0.0001(7) -0.0016(8) -0.0039(8)
C13 0.0462(10) 0.0618(12) 0.0528(11) 0.0027(9) -0.0070(8) -0.0079(9)
C23' 0.0589(11) 0.0468(10) 0.0402(9) -0.0012(8) 0.0021(8) 0.0055(7)
C3' 0.0473(9) 0.0592(11) 0.0393(9) 0.0156(8) -0.0016(7) 0.0116(8)
C6 0.0454(9) 0.0477(10) 0.0464(10) 0.0150(8) 0.0044(7) 0.0036(7)
C2' 0.0444(9) 0.0470(10) 0.0323(8) -0.0013(7) -0.0008(6) 0.0022(7)
C7' 0.0535(10) 0.0595(11) 0.0403(9) 0.0213(9) 0.0029(7) -0.0054(8)
C6' 0.0556(10) 0.0567(11) 0.0417(9) 0.0230(9) -0.0063(8) 0.0023(8)
C3 0.0461(9) 0.0562(11) 0.0504(10) 0.0171(8) 0.0031(8) 0.0123(8)
C23 0.0557(10) 0.0489(10) 0.0424(9) -0.0005(8) -0.0003(8) 0.0028(8)
C10 0.0443(9) 0.0425(10) 0.0548(10) 0.0016(7) 0.0081(8) -0.0041(8)
C22 0.0700(13) 0.0509(11) 0.0473(10) -0.0030(9) 0.0104(9) 0.0056(8)
C13' 0.0527(10) 0.0498(10) 0.0394(9) 0.0000(8) -0.0094(7) 0.0017(7)
C11' 0.0430(9) 0.0490(10) 0.0577(11) -0.0039(8) 0.0012(8) 0.0069(8)
C12' 0.0479(10) 0.0497(10) 0.0546(11) -0.0049(8) -0.0120(8) 0.0007(8)
C10' 0.0456(9) 0.0434(9) 0.0405(9) 0.0020(7) 0.0022(7) 0.0047(7)
C11 0.0439(10) 0.0475(11) 0.0772(14) -0.0067(8) 0.0115(9) -0.0115(9)
C21 0.0525(10) 0.0458(10) 0.0617(12) -0.0067(8) 0.0103(9) 0.0003(9)
C20' 0.0503(10) 0.0515(11) 0.0536(11) -0.0071(8) 0.0015(8) -0.0051(8)
C21' 0.0619(12) 0.0534(12) 0.0642(13) -0.0136(9) 0.0148(10) -0.0004(9)
C12 0.0405(10) 0.0631(13) 0.0722(14) -0.0043(9) -0.0046(9) -0.0160(10)
C1 0.0792(15) 0.0909(17) 0.0565(12) 0.0178(13) -0.0037(11) 0.0322(11)
C22' 0.0682(13) 0.0526(11) 0.0505(11) -0.0058(9) 0.0151(9) 0.0076(9)
C1' 0.0793(15) 0.112(2) 0.0405(11) 0.0155(14) 0.0159(10) -0.0067(11)

loop_
_atom_type_symbol
_atom_type_description
_atom_type_scat_dispersion_real
_atom_type_scat_dispersion_imag
_atom_type_scat_source
C C 0.0033 0.0016 'International Tables Vol C Tables 4.2.6.8 and 6.1.1.4'
H H 0.0000 0.0000 'International Tables Vol C Tables 4.2.6.8 and 6.1.1.4'
O O 0.0106 0.0060 'International Tables Vol C Tables 4.2.6.8 and 6.1.1.4'
S S 0.1246 0.1234 'International Tables Vol C Tables 4.2.6.8 and 6.1.1.4'

loop_
_geom_angle_atom_site_label_1
_geom_angle_atom_site_label_2
_geom_angle_atom_site_label_3
_geom_angle
C19 S1 C17 91.55(7)
C19' S1' C17' 91.64(7)
C2 O1 C1 116.84(14)
C2' O1' C1' 117.75(15)
C8 C17 C16 123.04(14)
C8 C17 S1 125.08(12)
C16 C17 S1 111.88(12)
C17' C8' C9' 117.64(13)
C17' C8' C5' 120.48(13)
C9' C8' C5' 121.87(14)
C23 C18 C19 119.04(16)
C23 C18 C16 129.04(15)
C19 C18 C16 111.91(14)
C15' C16' C17' 118.90(15)
C15' C16' C18' 129.10(14)
C17' C16' C18' 112.00(13)
C8 C9 C10 121.87(16)
C8 C9 C14 120.09(15)
C10 C9 C14 118.04(15)
C6' C5' C4' 117.34(14)
C6' C5' C8' 121.91(13)
C4' C5' C8' 120.75(14)
C8' C17' C16' 123.19(14)
C8' C17' S1' 125.00(11)
C16' C17' S1' 111.81(12)
C17 C8 C9 117.52(14)
C17 C8 C5 120.25(14)
C9 C8 C5 122.22(14)
C23' C18' C19' 119.03(16)
C23' C18' C16' 128.98(15)
C19' C18' C16' 112.00(14)
C15 C16 C17 118.98(15)
C15 C16 C18 129.06(15)
C17 C16 C18 111.94(13)
C20 C19 C18 121.03(16)
C20 C19 S1 126.27(13)
C18 C19 S1 112.68(13)
C15' C14' C13' 121.48(14)
C15' C14' C9' 119.94(14)
C13' C14' C9' 118.58(15)
O1 C2 C3 124.11(15)
O1 C2 C7 115.89(15)
C3 C2 C7 120.00(15)
C16' C15' C14' 120.69(14)
C16' C15' H15' 119.7
C14' C15' H15' 119.7
C16 C15 C14 120.67(15)
C16 C15 H15 119.7
C14 C15 H15 119.7
C3' C4' C5' 121.38(15)
C3' C4' H4' 119.3
C5' C4' H4' 119.3
C4 C5 C6 117.68(15)
C4 C5 C8 120.80(14)
C6 C5 C8 121.50(14)
C20' C19' C18' 121.00(16)
C20' C19' S1' 126.44(13)
C18' C19' S1' 112.55(13)
C3 C4 C5 122.00(15)
C3 C4 H4 119.0
C5 C4 H4 119.0
C10' C9' C8' 122.62(14)
C10' C9' C14' 117.76(14)
C8' C9' C14' 119.62(14)
C6 C7 C2 120.11(15)
C6 C7 H7 119.9
C2 C7 H7 119.9
C15 C14 C13 121.72(16)
C15 C14 C9 119.66(14)
C13 C14 C9 118.61(16)
C21 C20 C19 118.60(16)
C21 C20 H20 120.7
C19 C20 H20 120.7
C12 C13 C14 121.57(18)
C12 C13 H13 119.2
C14 C13 H13 119.2
C22' C23' C18' 119.79(17)
C22' C23' H23' 120.1
C18' C23' H23' 120.1
C4' C3' C2' 119.88(14)
C4' C3' H3' 120.1
C2' C3' H3' 120.1
C7 C6 C5 120.82(15)
C7 C6 H6 119.6
C5 C6 H6 119.6
C7' C2' O1' 124.30(15)
C7' C2' C3' 119.98(15)
O1' C2' C3' 115.73(14)
C2' C7' C6' 119.51(16)
C2' C7' H7' 120.2
C6' C7' H7' 120.2
C7' C6' C5' 121.90(15)
C7' C6' H6' 119.0
C5' C6' H6' 119.0
C2 C3 C4 119.38(15)
C2 C3 H3 120.3
C4 C3 H3 120.3
C22 C23 C18 119.95(16)
C22 C23 H23 120.0
C18 C23 H23 120.0
C11 C10 C9 121.17(18)
C11 C10 H10 119.4
C9 C10 H10 119.4
C23 C22 C21 120.23(17)
C23 C22 H22 119.9
C21 C22 H22 119.9
C12' C13' C14' 121.58(16)
C12' C13' H13' 119.2
C14' C13' H13' 119.2
C10' C11' C12' 120.47(17)
C10' C11' H11' 119.8
C12' C11' H11' 119.8
C13' C12' C11' 119.97(16)
C13' C12' H12' 120.0
C11' C12' H12' 120.0
C11' C10' C9' 121.62(16)
C11' C10' H10' 119.2
C9' C10' H10' 119.2
C10 C11 C12 120.43(18)
C10 C11 H11 119.8
C12 C11 H11 119.8
C20 C21 C22 121.10(17)
C20 C21 H21 119.5
C22 C21 H21 119.5
C21' C20' C19' 118.71(17)
C21' C20' H20' 120.6
C19' C20' H20' 120.6
C20' C21' C22' 121.02(18)
C20' C21' H21' 119.5
C22' C21' H21' 119.5
C13 C12 C11 120.16(17)
C13 C12 H12 119.9
C11 C12 H12 119.9
O1 C1 H1A 109.5
O1 C1 H1B 109.5
H1A C1 H1B 109.5
O1 C1 H1C 109.5
H1A C1 H1C 109.5
H1B C1 H1C 109.5
C23' C22' C21' 120.46(18)
C23' C22' H22' 119.8
C21' C22' H22' 119.8
O1' C1' H1D 109.5
O1' C1' H1E 109.5
H1D C1' H1E 109.5
O1' C1' H1F 109.5
H1D C1' H1F 109.5
H1E C1' H1F 109.5

loop_
_geom_bond_atom_site_label_1
_geom_bond_atom_site_label_2
_geom_bond_distance
S1 C19 1.7494(17)
S1 C17 1.7540(15)
S1' C19' 1.7488(17)
S1' C17' 1.7504(15)
O1 C2 1.3729(19)
O1 C1 1.420(2)
O1' C2' 1.3727(18)
O1' C1' 1.421(2)
C17 C8 1.379(2)
C17 C16 1.422(2)
C8' C17' 1.378(2)
C8' C9' 1.425(2)
C8' C5' 1.493(2)
C18 C23 1.390(2)
C18 C19 1.407(2)
C18 C16 1.454(2)
C16' C15' 1.371(2)
C16' C17' 1.421(2)
C16' C18' 1.451(2)
C9 C8 1.423(2)
C9 C10 1.426(2)
C9 C14 1.428(2)
C5' C6' 1.385(2)
C5' C4' 1.389(2)
C8 C5 1.492(2)
C18' C23' 1.391(2)
C18' C19' 1.405(2)
C16 C15 1.370(2)
C19 C20 1.388(2)
C14' C15' 1.402(2)
C14' C13' 1.421(2)
C14' C9' 1.434(2)
C2 C3 1.374(2)
C2 C7 1.384(2)
C15' H15' 0.9300
C15 C14 1.407(2)
C15 H15 0.9300
C4' C3' 1.380(2)
C4' H4' 0.9300
C5 C4 1.381(2)
C5 C6 1.396(2)
C19' C20' 1.390(2)
C4 C3 1.381(2)
C4 H4 0.9300
C9' C10' 1.418(2)
C7 C6 1.377(2)
C7 H7 0.9300
C14 C13 1.422(2)
C20 C21 1.378(3)
C20 H20 0.9300
C13 C12 1.351(3)
C13 H13 0.9300
C23' C22' 1.377(3)
C23' H23' 0.9300
C3' C2' 1.382(2)
C3' H3' 0.9300
C6 H6 0.9300
C2' C7' 1.371(2)
C7' C6' 1.385(2)
C7' H7' 0.9300
C6' H6' 0.9300
C3 H3 0.9300
C23 C22 1.378(3)
C23 H23 0.9300
C10 C11 1.363(2)
C10 H10 0.9300
C22 C21 1.392(3)
C22 H22 0.9300
C13' C12' 1.354(3)
C13' H13' 0.9300
C11' C10' 1.361(2)
C11' C12' 1.408(2)
C11' H11' 0.9300
C12' H12' 0.9300
C10' H10' 0.9300
C11 C12 1.411(3)
C11 H11 0.9300
C21 H21 0.9300
C20' C21' 1.372(3)
C20' H20' 0.9300
C21' C22' 1.391(3)
C21' H21' 0.9300
C12 H12 0.9300
C1 H1A 0.9600
C1 H1B 0.9600
C1 H1C 0.9600
C22' H22' 0.9300
C1' H1D 0.9600
C1' H1E 0.9600
C1' H1F 0.9600

loop_
_geom_hbond_atom_site_label_D
_geom_hbond_atom_site_label_H
_geom_hbond_atom_site_label_A
_geom_hbond_site_symmetry_A
_geom_hbond_distance_DH
_geom_hbond_distance_HA
_geom_hbond_distance_DA
_geom_hbond_angle_DHA
C6' H6' S1' 1_455 0.93 2.87 3.7591(17) 159.9
C3' H3' Cg15 2_557 0.93 2.93 3.704(2) 141
C7 H7 Cg5 2_656 0.93 2.89 3.672(2) 143
C11 H11 Cg2 2_766 0.93 2.91 3.789(2) 159

loop_
_geom_torsion_atom_site_label_1
_geom_torsion_atom_site_label_2
_geom_torsion_atom_site_label_3
_geom_torsion_atom_site_label_4
_geom_torsion
C19 S1 C17 C8 -178.68(14)
C19 S1 C17 C16 1.36(12)
C17' C8' C5' C6' 110.27(19)
C9' C8' C5' C6' -70.9(2)
C17' C8' C5' C4' -70.3(2)
C9' C8' C5' C4' 108.46(18)
C9' C8' C17' C16' -1.2(2)
C5' C8' C17' C16' 177.68(14)
C9' C8' C17' S1' 178.44(11)
C5' C8' C17' S1' -2.7(2)
C15' C16' C17' C8' 0.2(2)
C18' C16' C17' C8' -179.42(14)
C15' C16' C17' S1' -179.48(12)
C18' C16' C17' S1' 0.93(17)
C19' S1' C17' C8' 179.39(14)
C19' S1' C17' C16' -0.96(12)
C16 C17 C8 C9 -1.9(2)
S1 C17 C8 C9 178.17(11)
C16 C17 C8 C5 179.16(13)
S1 C17 C8 C5 -0.8(2)
C10 C9 C8 C17 -177.15(14)
C14 C9 C8 C17 2.1(2)
C10 C9 C8 C5 1.8(2)
C14 C9 C8 C5 -178.99(14)
C15' C16' C18' C23' -0.2(3)
C17' C16' C18' C23' 179.39(16)
C15' C16' C18' C19' -179.90(16)
C17' C16' C18' C19' -0.36(19)
C8 C17 C16 C15 0.5(2)
S1 C17 C16 C15 -179.53(12)
C8 C17 C16 C18 179.50(14)
S1 C17 C16 C18 -0.55(16)
C23 C18 C16 C15 -1.0(3)
C19 C18 C16 C15 178.00(16)
C23 C18 C16 C17 -179.85(16)
C19 C18 C16 C17 -0.85(19)
C23 C18 C19 C20 2.4(2)
C16 C18 C19 C20 -176.73(14)
C23 C18 C19 S1 -179.00(13)
C16 C18 C19 S1 1.89(17)
C17 S1 C19 C20 176.66(15)
C17 S1 C19 C18 -1.87(12)
C1 O1 C2 C3 -5.2(3)
C1 O1 C2 C7 174.46(17)
C17' C16' C15' C14' 0.6(2)
C18' C16' C15' C14' -179.88(15)
C13' C14' C15' C16' 179.04(15)
C9' C14' C15' C16' -0.4(2)
C17 C16 C15 C14 0.7(2)
C18 C16 C15 C14 -178.09(15)
C6' C5' C4' C3' 0.7(3)
C8' C5' C4' C3' -178.74(16)
C17 C8 C5 C4 66.3(2)
C9 C8 C5 C4 -112.60(19)
C17 C8 C5 C6 -111.91(18)
C9 C8 C5 C6 69.2(2)
C23' C18' C19' C20' -1.2(2)
C16' C18' C19' C20' 178.60(15)
C23' C18' C19' S1' 179.85(13)
C16' C18' C19' S1' -0.37(18)
C17' S1' C19' C20' -178.14(16)
C17' S1' C19' C18' 0.76(13)
C6 C5 C4 C3 0.5(3)
C8 C5 C4 C3 -177.81(16)
C17' C8' C9' C10' -178.49(14)
C5' C8' C9' C10' 2.7(2)
C17' C8' C9' C14' 1.4(2)
C5' C8' C9' C14' -177.45(13)
C15' C14' C9' C10' 179.21(15)
C13' C14' C9' C10' -0.2(2)
C15' C14' C9' C8' -0.7(2)
C13' C14' C9' C8' 179.93(14)
O1 C2 C7 C6 -179.65(15)
C3 C2 C7 C6 0.0(3)
C16 C15 C14 C13 178.99(16)
C16 C15 C14 C9 -0.5(2)
C8 C9 C14 C15 -1.0(2)
C10 C9 C14 C15 178.29(15)
C8 C9 C14 C13 179.57(15)
C10 C9 C14 C13 -1.2(2)
C18 C19 C20 C21 -1.0(2)
S1 C19 C20 C21 -179.45(13)
C15 C14 C13 C12 -178.89(17)
C9 C14 C13 C12 0.6(3)
C19' C18' C23' C22' 0.8(3)
C16' C18' C23' C22' -178.97(17)
C5' C4' C3' C2' 0.1(3)
C2 C7 C6 C5 0.6(3)
C4 C5 C6 C7 -0.8(3)
C8 C5 C6 C7 177.49(16)
C1' O1' C2' C7' 5.7(3)
C1' O1' C2' C3' -174.10(18)
C4' C3' C2' C7' -0.9(3)
C4' C3' C2' O1' 178.84(16)
O1' C2' C7' C6' -178.77(17)
C3' C2' C7' C6' 1.0(3)
C2' C7' C6' C5' -0.2(3)
C4' C5' C6' C7' -0.6(3)
C8' C5' C6' C7' 178.79(17)
O1 C2 C3 C4 179.32(16)
C7 C2 C3 C4 -0.3(3)
C5 C4 C3 C2 0.1(3)
C19 C18 C23 C22 -1.6(3)
C16 C18 C23 C22 177.35(17)
C8 C9 C10 C11 179.81(15)
C14 C9 C10 C11 0.6(2)
C18 C23 C22 C21 -0.5(3)
C15' C14' C13' C12' -178.44(16)
C9' C14' C13' C12' 1.0(3)
C14' C13' C12' C11' -0.9(3)
C10' C11' C12' C13' 0.1(3)
C12' C11' C10' C9' 0.7(3)
C8' C9' C10' C11' 179.25(15)
C14' C9' C10' C11' -0.6(2)
C9 C10 C11 C12 0.7(3)
C19 C20 C21 C22 -1.1(3)
C23 C22 C21 C20 1.9(3)
C18' C19' C20' C21' 1.0(3)
S1' C19' C20' C21' 179.79(15)
C19' C20' C21' C22' -0.4(3)
C14 C13 C12 C11 0.7(3)
C10 C11 C12 C13 -1.3(3)
C18' C23' C22' C21' -0.2(3)
C20' C21' C22' C23' 0.0(3)

loop_
_cod_related_entry_id
_cod_related_entry_database
_cod_related_entry_code
1 ChemSpider 30658251
